data_4110586
loop_
_publ_author_name
'Anupam Singh'
'Paul R. Sharp'

_publ_contact_author
;
   Paul R. Sharp
   Department of Chemistry
   University of Missouri
   Columbia, MO  65211
;
_publ_contact_author_email SharpP@missouri.edu
_publ_contact_author_fax 573-882-2754
_publ_contact_author_phone 573-882-7715
_publ_section_title
;
 Pt and Pd 1,4-Shifts at the Edge of Dibenz[a,c]anthracene
;
_journal_name_full 'Journal of the American Chemical Society'
_journal_page_first 5998
_journal_page_last 5999
_journal_paper_doi 10.1021/ja060159x
_journal_volume 128
_journal_year 2006
_chemical_formula_sum 'C34 H42.93 Br1.07 P2 Pd'
_chemical_formula_weight 705.26
_chemical_name_systematic
; 
 ? 
;
_space_group_IT_number 14
_symmetry_cell_setting monoclinic
_symmetry_space_group_name_Hall '-P 2yn'
_symmetry_space_group_name_H-M 'P 1 21/n 1'
_atom_sites_solution_hydrogens geom
_atom_sites_solution_primary direct
_atom_sites_solution_secondary difmap
_audit_creation_method SHELXL-97
_cell_angle_alpha 90.00
_cell_angle_beta 111.1050(10)
_cell_angle_gamma 90.00
_cell_formula_units_Z 4
_cell_length_a 14.4172(9)
_cell_length_b 15.0084(9)
_cell_length_c 15.8320(10)
_cell_measurement_reflns_used 8489
_cell_measurement_temperature 173(2)
_cell_measurement_theta_max 27.12
_cell_measurement_theta_min 5.68
_cell_volume 3195.9(3)
_computing_cell_refinement 'SMART (Bruker, 1998)'
_computing_data_collection 'SMART (Bruker, 1998)'
_computing_data_reduction 'SAINT (Bruker, 1998)'
_computing_molecular_graphics
;
   L. J. Barbour, X-Seed - Graphical Interface to
   SHELX-97 and POV-Ray, 1999
   ORTEP (Johnson, 1976), ORTEP 3 for Windows (L. J. Farrugia, 1997)
;
_computing_publication_material 'CIFTAB (Sheldrick, 1997)'
_computing_structure_refinement
;
   SHELXL-97 (Sheldrick, 1997), L. J. Barbour, X-Seed - Graphical Interface to
   SHELX-97 and POV-Ray, 1999
;
_computing_structure_solution 'SHELXS-97 (Sheldrick, 1990)'
_diffrn_ambient_temperature 173(2)
_diffrn_measured_fraction_theta_full 0.995
_diffrn_measured_fraction_theta_max 0.995
_diffrn_measurement_device_type 'Bruker P4'
_diffrn_measurement_method '\w scans'
_diffrn_radiation_monochromator graphite
_diffrn_radiation_source 'fine-focus sealed tube'
_diffrn_radiation_type MoK\a
_diffrn_radiation_wavelength 0.71073
_diffrn_reflns_av_R_equivalents 0.0441
_diffrn_reflns_av_sigmaI/netI 0.0494
_diffrn_reflns_limit_h_max 16
_diffrn_reflns_limit_h_min -18
_diffrn_reflns_limit_k_max 19
_diffrn_reflns_limit_k_min -19
_diffrn_reflns_limit_l_max 20
_diffrn_reflns_limit_l_min -19
_diffrn_reflns_number 22561
_diffrn_reflns_theta_full 27.14
_diffrn_reflns_theta_max 27.14
_diffrn_reflns_theta_min 1.64
_exptl_absorpt_coefficient_mu 2.037
_exptl_absorpt_correction_T_max 0.8223
_exptl_absorpt_correction_T_min 0.4291
_exptl_absorpt_correction_type multi-scan
_exptl_absorpt_process_details
;
  Data were corrected for decay and absorption using the program SADABS
  (Sheldrick, G. M. (2003). SADABS. Version 2.10. University of
  Goettingen, Germany).
;
_exptl_crystal_colour COLORLESS
_exptl_crystal_density_diffrn 1.466
_exptl_crystal_description NEEDLE
_exptl_crystal_F_000 1441
_exptl_crystal_size_max 0.50
_exptl_crystal_size_mid 0.10
_exptl_crystal_size_min 0.10
_refine_diff_density_max 0.559
_refine_diff_density_min -0.794
_refine_diff_density_rms 0.092
_refine_ls_extinction_method none
_refine_ls_goodness_of_fit_ref 1.022
_refine_ls_hydrogen_treatment riding
_refine_ls_matrix_type full
_refine_ls_number_parameters 354
_refine_ls_number_reflns 7036
_refine_ls_number_restraints 0
_refine_ls_restrained_S_all 1.022
_refine_ls_R_factor_all 0.0612
_refine_ls_R_factor_gt 0.0401
_refine_ls_shift/su_max 0.000
_refine_ls_shift/su_mean 0.000
_refine_ls_structure_factor_coef Fsqd
_refine_ls_weighting_details 'calc w=1/[\s^2^(Fo^2^)+(0.0354P)^2^+2.9866P] where P=(Fo^2^+2Fc^2^)/3'
_refine_ls_weighting_scheme calc
_refine_ls_wR_factor_gt 0.0828
_refine_ls_wR_factor_ref 0.0896
_reflns_number_gt 5442
_reflns_number_total 7036
_reflns_threshold_expression >2sigma(I)
_cod_data_source_file ja060159xsi20060113_043111_2.cif
_cod_data_source_block cis-Bromo(1b)
_cod_original_sg_symbol_H-M 'P 1 21/n 1 '
_cod_database_code 4110586

loop_
_symmetry_equiv_pos_as_xyz
'x, y, z'
'-x+1/2, y+1/2, -z+1/2'
'-x, -y, -z'
'x-1/2, -y-1/2, z-1/2'

loop_
_atom_site_label
_atom_site_type_symbol
_atom_site_fract_x
_atom_site_fract_y
_atom_site_fract_z
_atom_site_U_iso_or_equiv
_atom_site_adp_type
_atom_site_occupancy
_atom_site_symmetry_multiplicity
_atom_site_calc_flag
_atom_site_refinement_flags
_atom_site_disorder_assembly
_atom_site_disorder_group
Pd1 Pd 0.163378(17) 0.260656(15) -0.001669(16) 0.01873(8) Uani 1 1 d . . .
Br1 Br -0.01929(3) 0.26519(2) -0.02538(3) 0.03233(10) Uani 1 1 d . . .
Br2 Br 0.0152(4) -0.1022(4) -0.3227(4) 0.039(2) Uiso 0.0687(15) 1 d P A 2
P1 P 0.32355(6) 0.23785(6) 0.01307(6) 0.02338(19) Uani 1 1 d . . .
P2 P 0.19359(7) 0.33690(6) 0.13953(6) 0.0242(2) Uani 1 1 d . . .
C1 C 0.1741(3) 0.1741(3) -0.4181(2) 0.0318(8) Uani 1 1 d . A .
H1 H 0.1593 0.1122 -0.4206 0.038 Uiso 1 1 calc R . .
C2 C 0.2095(3) 0.2104(3) -0.4810(3) 0.0388(9) Uani 1 1 d . . .
H2 H 0.2185 0.1735 -0.5262 0.047 Uiso 1 1 calc R . .
C3 C 0.2316(3) 0.3000(3) -0.4785(3) 0.0418(10) Uani 1 1 d . . .
H3 H 0.2567 0.3246 -0.5213 0.050 Uiso 1 1 calc R . .
C4 C 0.2174(3) 0.3531(3) -0.4141(3) 0.0373(9) Uani 1 1 d . . .
H4 H 0.2318 0.4149 -0.4134 0.045 Uiso 1 1 calc R . .
C5 C 0.1707(3) 0.4695(2) -0.2840(3) 0.0339(9) Uani 1 1 d . A .
H5 H 0.1948 0.4954 -0.3268 0.041 Uiso 1 1 calc R . .
C6 C 0.1445(3) 0.5242(2) -0.2270(2) 0.0354(9) Uani 1 1 d . . .
H6 H 0.1525 0.5869 -0.2294 0.042 Uiso 1 1 calc R . .
C7 C 0.1065(3) 0.4881(2) -0.1661(2) 0.0305(8) Uani 1 1 d . . .
H7 H 0.0845 0.5257 -0.1289 0.037 Uiso 1 1 calc R . .
C8 C 0.1007(2) 0.3963(2) -0.1600(2) 0.0268(8) Uani 1 1 d . . .
H8 H 0.0743 0.3718 -0.1182 0.032 Uiso 1 1 calc R . .
C9 C 0.1249(2) 0.1988(2) -0.1262(2) 0.0181(6) Uani 1 1 d . A .
C10 C 0.0987(2) 0.0577(2) -0.0531(2) 0.0234(7) Uani 1 1 d . A .
H10 H 0.1119 0.0882 0.0027 0.028 Uiso 1 1 calc R . .
C11 C 0.0753(2) -0.0307(2) -0.0582(2) 0.0263(8) Uani 1 1 d . . .
H11 H 0.0742 -0.0611 -0.0059 0.032 Uiso 1 1 calc R . .
C12 C 0.0529(2) -0.0773(2) -0.1408(2) 0.0272(8) Uani 1 1 d . A .
H12 H 0.0336 -0.1381 -0.1448 0.033 Uiso 1 1 calc R . .
C13 C 0.0590(3) -0.0348(2) -0.2143(2) 0.0277(8) Uani 1 1 d . . .
H13 H 0.0446 -0.0666 -0.2695 0.033 Uiso 0.9313(15) 1 calc PR A 1
C14 C 0.1035(2) 0.0982(2) -0.2828(2) 0.0244(7) Uani 1 1 d . . .
H14 H 0.0982 0.0641 -0.3348 0.029 Uiso 1 1 calc R A .
C15 C 0.1276(2) 0.1876(2) -0.2803(2) 0.0215(7) Uani 1 1 d . A .
C16 C 0.1598(2) 0.2271(2) -0.3506(2) 0.0264(7) Uani 1 1 d . . .
C17 C 0.1818(2) 0.3187(2) -0.3485(2) 0.0270(8) Uani 1 1 d . A .
C18 C 0.1630(2) 0.3762(2) -0.2813(2) 0.0258(8) Uani 1 1 d . . .
C19 C 0.1325(2) 0.3386(2) -0.2131(2) 0.0226(7) Uani 1 1 d . A .
C20 C 0.1272(2) 0.2406(2) -0.2045(2) 0.0215(7) Uani 1 1 d . . .
C21 C 0.1039(2) 0.1058(2) -0.1288(2) 0.0195(7) Uani 1 1 d . . .
C22 C 0.0865(2) 0.0567(2) -0.2103(2) 0.0215(7) Uani 1 1 d . A .
C23 C 0.3489(3) 0.1778(3) -0.0767(3) 0.0433(11) Uani 1 1 d . . .
H23A H 0.3103 0.1216 -0.0889 0.052 Uiso 1 1 calc R . .
H23B H 0.3242 0.2141 -0.1326 0.052 Uiso 1 1 calc R . .
C24 C 0.4590(3) 0.1551(3) -0.0568(3) 0.0594(14) Uani 1 1 d . . .
H24A H 0.4983 0.2100 -0.0443 0.089 Uiso 1 1 calc R . .
H24B H 0.4654 0.1251 -0.1095 0.089 Uiso 1 1 calc R . .
H24C H 0.4832 0.1156 -0.0041 0.089 Uiso 1 1 calc R . .
C25 C 0.3931(3) 0.1743(2) 0.1144(3) 0.0358(9) Uani 1 1 d . . .
H25A H 0.4639 0.1728 0.1206 0.043 Uiso 1 1 calc R . .
H25B H 0.3891 0.2057 0.1679 0.043 Uiso 1 1 calc R . .
C26 C 0.3571(4) 0.0787(3) 0.1148(4) 0.0780(18) Uani 1 1 d . . .
H26A H 0.2914 0.0793 0.1199 0.117 Uiso 1 1 calc R . .
H26B H 0.4041 0.0465 0.1664 0.117 Uiso 1 1 calc R . .
H26C H 0.3528 0.0490 0.0584 0.117 Uiso 1 1 calc R . .
C27 C 0.3993(3) 0.3381(2) 0.0265(2) 0.0293(8) Uani 1 1 d . . .
H27A H 0.3934 0.3735 0.0771 0.035 Uiso 1 1 calc R . .
H27B H 0.4697 0.3198 0.0441 0.035 Uiso 1 1 calc R . .
C28 C 0.3738(3) 0.3980(3) -0.0559(3) 0.0663(15) Uani 1 1 d . . .
H28A H 0.3731 0.3627 -0.1082 0.100 Uiso 1 1 calc R . .
H28B H 0.4237 0.4453 -0.0442 0.100 Uiso 1 1 calc R . .
H28C H 0.3081 0.4246 -0.0684 0.100 Uiso 1 1 calc R . .
C29 C 0.1326(3) 0.2836(3) 0.2095(3) 0.0491(12) Uani 1 1 d . . .
H29A H 0.1358 0.3242 0.2597 0.059 Uiso 1 1 calc R . .
H29B H 0.0616 0.2740 0.1724 0.059 Uiso 1 1 calc R . .
C30 C 0.1790(4) 0.1952(4) 0.2486(4) 0.091(2) Uani 1 1 d . . .
H30A H 0.1786 0.1554 0.1994 0.136 Uiso 1 1 calc R . .
H30B H 0.1408 0.1681 0.2821 0.136 Uiso 1 1 calc R . .
H30C H 0.2477 0.2049 0.2897 0.136 Uiso 1 1 calc R . .
C31 C 0.3162(3) 0.3641(3) 0.2226(2) 0.0343(9) Uani 1 1 d . . .
H31A H 0.3517 0.3076 0.2456 0.041 Uiso 1 1 calc R . .
H31B H 0.3541 0.3961 0.1908 0.041 Uiso 1 1 calc R . .
C32 C 0.3190(3) 0.4201(3) 0.3037(2) 0.0376(9) Uani 1 1 d . . .
H32A H 0.2846 0.4767 0.2825 0.056 Uiso 1 1 calc R . .
H32B H 0.3882 0.4318 0.3421 0.056 Uiso 1 1 calc R . .
H32C H 0.2859 0.3877 0.3387 0.056 Uiso 1 1 calc R . .
C33 C 0.1334(3) 0.4461(3) 0.1149(3) 0.0415(10) Uani 1 1 d . . .
H33A H 0.0654 0.4387 0.0697 0.050 Uiso 1 1 calc R . .
H33B H 0.1275 0.4703 0.1709 0.050 Uiso 1 1 calc R . .
C34 C 0.1901(4) 0.5130(3) 0.0786(3) 0.0606(14) Uani 1 1 d . . .
H34A H 0.2543 0.5266 0.1260 0.091 Uiso 1 1 calc R . .
H34B H 0.1511 0.5679 0.0606 0.091 Uiso 1 1 calc R . .
H34C H 0.2011 0.4874 0.0260 0.091 Uiso 1 1 calc R . .

loop_
_atom_site_aniso_label
_atom_site_aniso_U_11
_atom_site_aniso_U_22
_atom_site_aniso_U_33
_atom_site_aniso_U_23
_atom_site_aniso_U_13
_atom_site_aniso_U_12
Pd1 0.01647(13) 0.02049(13) 0.01682(13) -0.00009(10) 0.00308(10) -0.00057(10)
Br1 0.02382(19) 0.0371(2) 0.0360(2) -0.00066(16) 0.01069(16) -0.00176(15)
P1 0.0171(4) 0.0276(4) 0.0218(5) -0.0024(4) 0.0026(4) 0.0016(3)
P2 0.0243(5) 0.0265(5) 0.0202(5) -0.0024(4) 0.0060(4) -0.0027(3)
C1 0.029(2) 0.042(2) 0.027(2) 0.0038(16) 0.0134(17) 0.0036(16)
C2 0.035(2) 0.059(3) 0.028(2) 0.0013(18) 0.0179(18) 0.0049(19)
C3 0.034(2) 0.063(3) 0.035(2) 0.010(2) 0.0200(19) -0.0065(19)
C4 0.028(2) 0.050(2) 0.032(2) 0.0099(18) 0.0083(17) -0.0098(17)
C5 0.028(2) 0.035(2) 0.034(2) 0.0099(16) 0.0044(17) -0.0095(16)
C6 0.038(2) 0.0274(19) 0.032(2) 0.0059(16) 0.0018(18) -0.0072(16)
C7 0.030(2) 0.0292(19) 0.025(2) 0.0001(15) 0.0018(16) -0.0014(15)
C8 0.0223(18) 0.0293(18) 0.0224(19) 0.0024(14) 0.0001(15) -0.0012(14)
C9 0.0108(15) 0.0220(15) 0.0193(17) 0.0015(13) 0.0025(13) 0.0020(12)
C10 0.0220(18) 0.0266(17) 0.0226(18) 0.0020(14) 0.0093(14) 0.0020(13)
C11 0.0225(18) 0.0291(18) 0.028(2) 0.0064(15) 0.0100(15) 0.0012(14)
C12 0.0273(19) 0.0197(16) 0.036(2) -0.0012(15) 0.0125(16) -0.0034(13)
C13 0.028(2) 0.0275(18) 0.0254(19) -0.0065(14) 0.0072(16) -0.0016(14)
C14 0.0202(18) 0.0309(18) 0.0197(18) -0.0039(14) 0.0042(14) 0.0021(14)
C15 0.0157(16) 0.0311(18) 0.0149(17) 0.0035(13) 0.0021(13) 0.0019(13)
C16 0.0186(17) 0.038(2) 0.0201(18) 0.0060(15) 0.0034(14) 0.0008(14)
C17 0.0179(17) 0.038(2) 0.0220(19) 0.0060(15) 0.0034(14) -0.0042(14)
C18 0.0148(17) 0.0325(19) 0.0247(19) 0.0064(14) 0.0005(14) -0.0064(13)
C19 0.0135(16) 0.0267(17) 0.0211(18) 0.0037(14) -0.0017(13) -0.0038(13)
C20 0.0143(15) 0.0255(17) 0.0203(17) 0.0017(13) 0.0009(13) -0.0011(13)
C21 0.0108(15) 0.0260(16) 0.0201(17) 0.0002(13) 0.0036(13) 0.0001(12)
C22 0.0154(16) 0.0250(17) 0.0214(17) 0.0001(13) 0.0034(13) 0.0007(13)
C23 0.020(2) 0.059(3) 0.043(3) -0.023(2) 0.0022(18) 0.0031(17)
C24 0.024(2) 0.091(4) 0.056(3) -0.039(3) 0.006(2) 0.010(2)
C25 0.027(2) 0.035(2) 0.038(2) 0.0079(17) 0.0032(17) 0.0065(16)
C26 0.047(3) 0.058(3) 0.099(4) 0.044(3) -0.010(3) -0.006(2)
C27 0.0227(18) 0.036(2) 0.028(2) -0.0045(15) 0.0082(16) -0.0043(15)
C28 0.044(3) 0.068(3) 0.066(3) 0.032(3) -0.004(2) -0.019(2)
C29 0.059(3) 0.065(3) 0.023(2) -0.0079(19) 0.014(2) -0.030(2)
C30 0.107(5) 0.080(4) 0.060(4) 0.033(3) -0.001(3) -0.044(3)
C31 0.026(2) 0.042(2) 0.030(2) -0.0114(17) 0.0037(16) -0.0016(16)
C32 0.035(2) 0.049(2) 0.025(2) -0.0098(17) 0.0073(17) -0.0077(18)
C33 0.040(2) 0.041(2) 0.036(2) -0.0159(18) 0.0040(19) 0.0085(18)
C34 0.093(4) 0.032(2) 0.044(3) 0.002(2) 0.009(3) 0.001(2)

loop_
_atom_type_symbol
_atom_type_description
_atom_type_scat_dispersion_real
_atom_type_scat_dispersion_imag
_atom_type_scat_source
C C 0.0033 0.0016 'International Tables Vol C Tables 4.2.6.8 and 6.1.1.4'
H H 0.0000 0.0000 'International Tables Vol C Tables 4.2.6.8 and 6.1.1.4'
P P 0.1023 0.0942 'International Tables Vol C Tables 4.2.6.8 and 6.1.1.4'
Br Br -0.2901 2.4595 'International Tables Vol C Tables 4.2.6.8 and 6.1.1.4'
Pd Pd -0.9988 1.0072 'International Tables Vol C Tables 4.2.6.8 and 6.1.1.4'

loop_
_geom_angle_atom_site_label_1
_geom_angle_atom_site_label_2
_geom_angle_atom_site_label_3
_geom_angle
C9 Pd1 P1 86.76(8)
C9 Pd1 P2 175.09(8)
P1 Pd1 P2 98.02(3)
C9 Pd1 Br1 87.90(8)
P1 Pd1 Br1 172.45(3)
P2 Pd1 Br1 87.45(2)
C25 P1 C27 102.25(17)
C25 P1 C23 103.01(19)
C27 P1 C23 102.61(18)
C25 P1 Pd1 112.80(13)
C27 P1 Pd1 115.64(12)
C23 P1 Pd1 118.48(12)
C29 P2 C33 103.1(2)
C29 P2 C31 102.32(19)
C33 P2 C31 102.39(18)
C29 P2 Pd1 112.90(14)
C33 P2 Pd1 108.32(13)
C31 P2 Pd1 125.34(12)
C2 C1 C16 121.1(4)
C3 C2 C1 120.3(4)
C4 C3 C2 119.7(3)
C3 C4 C17 121.8(4)
C6 C5 C18 122.3(3)
C5 C6 C7 119.8(3)
C6 C7 C8 119.2(3)
C7 C8 C19 122.3(3)
C20 C9 C21 119.0(3)
C20 C9 Pd1 124.1(2)
C21 C9 Pd1 116.6(2)
C11 C10 C21 122.0(3)
C10 C11 C12 120.3(3)
C13 C12 C11 119.8(3)
C12 C13 C22 121.2(3)
C12 C13 Br2 115.0(3)
C22 C13 Br2 123.5(3)
C15 C14 C22 121.6(3)
C14 C15 C20 118.8(3)
C14 C15 C16 120.9(3)
C20 C15 C16 120.2(3)
C1 C16 C17 118.5(3)
C1 C16 C15 121.2(3)
C17 C16 C15 120.2(3)
C16 C17 C4 118.6(3)
C16 C17 C18 119.5(3)
C4 C17 C18 121.9(3)
C5 C18 C19 117.9(3)
C5 C18 C17 121.8(3)
C19 C18 C17 120.3(3)
C8 C19 C18 118.1(3)
C8 C19 C20 121.5(3)
C18 C19 C20 120.3(3)
C9 C20 C15 119.9(3)
C9 C20 C19 123.0(3)
C15 C20 C19 117.1(3)
C10 C21 C9 123.2(3)
C10 C21 C22 116.9(3)
C9 C21 C22 119.9(3)
C14 C22 C13 121.3(3)
C14 C22 C21 118.9(3)
C13 C22 C21 119.6(3)
C24 C23 P1 115.5(3)
C26 C25 P1 114.5(3)
C28 C27 P1 116.0(3)
C30 C29 P2 113.2(4)
C32 C31 P2 117.0(3)
C34 C33 P2 113.1(3)

loop_
_geom_bond_atom_site_label_1
_geom_bond_atom_site_label_2
_geom_bond_distance
Pd1 C9 2.067(3)
Pd1 P1 2.2618(9)
Pd1 P2 2.4074(9)
Pd1 Br1 2.5237(4)
Br2 C13 1.893(7)
P1 C25 1.825(4)
P1 C27 1.827(3)
P1 C23 1.828(4)
P2 C29 1.827(4)
P2 C33 1.829(4)
P2 C31 1.830(4)
C1 C2 1.384(5)
C1 C16 1.407(5)
C2 C3 1.379(6)
C3 C4 1.367(5)
C4 C17 1.411(5)
C5 C6 1.369(5)
C5 C18 1.406(5)
C6 C7 1.380(5)
C7 C8 1.386(5)
C8 C19 1.393(5)
C9 C20 1.400(4)
C9 C21 1.426(4)
C10 C11 1.365(4)
C10 C21 1.425(4)
C11 C12 1.414(5)
C12 C13 1.358(5)
C13 C22 1.424(4)
C14 C15 1.383(4)
C14 C22 1.402(5)
C15 C20 1.441(4)
C15 C16 1.475(4)
C16 C17 1.408(5)
C17 C18 1.469(5)
C18 C19 1.421(5)
C19 C20 1.482(4)
C21 C22 1.428(4)
C23 C24 1.541(5)
C25 C26 1.526(6)
C27 C28 1.515(5)
C29 C30 1.515(7)
C31 C32 1.523(5)
C33 C34 1.531(6)

loop_
_geom_torsion_atom_site_label_1
_geom_torsion_atom_site_label_2
_geom_torsion_atom_site_label_3
_geom_torsion_atom_site_label_4
_geom_torsion
C9 Pd1 P1 C25 -122.87(16)
P2 Pd1 P1 C25 58.27(14)
Br1 Pd1 P1 C25 -77.9(2)
C9 Pd1 P1 C27 119.93(15)
P2 Pd1 P1 C27 -58.93(13)
Br1 Pd1 P1 C27 164.9(2)
C9 Pd1 P1 C23 -2.48(19)
P2 Pd1 P1 C23 178.66(18)
Br1 Pd1 P1 C23 42.5(3)
C9 Pd1 P2 C29 69.2(10)
P1 Pd1 P2 C29 -124.22(17)
Br1 Pd1 P2 C29 50.56(17)
C9 Pd1 P2 C33 -44.3(10)
P1 Pd1 P2 C33 122.27(15)
Br1 Pd1 P2 C33 -62.96(15)
C9 Pd1 P2 C31 -165.1(10)
P1 Pd1 P2 C31 1.48(17)
Br1 Pd1 P2 C31 176.25(16)
C16 C1 C2 C3 0.1(6)
C1 C2 C3 C4 -0.8(6)
C2 C3 C4 C17 1.0(6)
C18 C5 C6 C7 -1.9(6)
C5 C6 C7 C8 3.7(5)
C6 C7 C8 C19 0.2(5)
P1 Pd1 C9 C20 -79.0(2)
P2 Pd1 C9 C20 87.7(11)
Br1 Pd1 C9 C20 106.3(2)
P1 Pd1 C9 C21 95.1(2)
P2 Pd1 C9 C21 -98.2(10)
Br1 Pd1 C9 C21 -79.6(2)
C21 C10 C11 C12 -1.6(5)
C10 C11 C12 C13 3.0(5)
C11 C12 C13 C22 -0.8(5)
C11 C12 C13 Br2 -174.5(3)
C22 C14 C15 C20 -5.1(5)
C22 C14 C15 C16 170.7(3)
C2 C1 C16 C17 0.3(5)
C2 C1 C16 C15 -176.5(3)
C14 C15 C16 C1 -4.8(5)
C20 C15 C16 C1 171.0(3)
C14 C15 C16 C17 178.5(3)
C20 C15 C16 C17 -5.7(5)
C1 C16 C17 C4 -0.1(5)
C15 C16 C17 C4 176.7(3)
C1 C16 C17 C18 177.1(3)
C15 C16 C17 C18 -6.0(5)
C3 C4 C17 C16 -0.6(5)
C3 C4 C17 C18 -177.7(3)
C6 C5 C18 C19 -3.7(5)
C6 C5 C18 C17 173.8(3)
C16 C17 C18 C5 -171.1(3)
C4 C17 C18 C5 6.0(5)
C16 C17 C18 C19 6.4(5)
C4 C17 C18 C19 -176.5(3)
C7 C8 C19 C18 -5.9(5)
C7 C8 C19 C20 179.0(3)
C5 C18 C19 C8 7.4(4)
C17 C18 C19 C8 -170.2(3)
C5 C18 C19 C20 -177.4(3)
C17 C18 C19 C20 5.0(5)
C21 C9 C20 C15 -11.9(4)
Pd1 C9 C20 C15 162.0(2)
C21 C9 C20 C19 170.0(3)
Pd1 C9 C20 C19 -16.0(4)
C14 C15 C20 C9 14.3(4)
C16 C15 C20 C9 -161.6(3)
C14 C15 C20 C19 -167.5(3)
C16 C15 C20 C19 16.6(4)
C8 C19 C20 C9 -23.2(5)
C18 C19 C20 C9 161.8(3)
C8 C19 C20 C15 158.7(3)
C18 C19 C20 C15 -16.3(4)
C11 C10 C21 C9 177.9(3)
C11 C10 C21 C22 -1.9(5)
C20 C9 C21 C10 -179.2(3)
Pd1 C9 C21 C10 6.5(4)
C20 C9 C21 C22 0.6(4)
Pd1 C9 C21 C22 -173.8(2)
C15 C14 C22 C13 178.2(3)
C15 C14 C22 C21 -6.0(5)
C12 C13 C22 C14 173.0(3)
Br2 C13 C22 C14 -13.8(5)
C12 C13 C22 C21 -2.8(5)
Br2 C13 C22 C21 170.4(3)
C10 C21 C22 C14 -171.8(3)
C9 C21 C22 C14 8.4(4)
C10 C21 C22 C13 4.0(4)
C9 C21 C22 C13 -175.8(3)
C25 P1 C23 C24 -47.7(4)
C27 P1 C23 C24 58.2(4)
Pd1 P1 C23 C24 -173.0(3)
C27 P1 C25 C26 -170.1(4)
C23 P1 C25 C26 -63.9(4)
Pd1 P1 C25 C26 65.0(4)
C25 P1 C27 C28 168.1(3)
C23 P1 C27 C28 61.5(4)
Pd1 P1 C27 C28 -69.0(3)
C33 P2 C29 C30 -172.9(3)
C31 P2 C29 C30 -66.9(4)
Pd1 P2 C29 C30 70.4(3)
C29 P2 C31 C32 -55.4(3)
C33 P2 C31 C32 51.2(3)
Pd1 P2 C31 C32 174.6(2)
C29 P2 C33 C34 164.5(3)
C31 P2 C33 C34 58.5(3)
Pd1 P2 C33 C34 -75.6(3)
